data_4341715
loop_
_publ_author_name
'Ohzu, Shingo'
'Ishizuka, Tomoya'
'Kotani, Hiroaki'
'Shiota, Yoshihito'
'Yoshizawa, Kazunari'
'Kojima, Takahiko'

_publ_section_title
;
 Tetranuclear Ruthenium(II) Complex with a Dinucleating Ligand Forming
 Multi-Mixed-Valence States.
;
_journal_name_full 'Inorganic chemistry'
_journal_page_first 141120093002006
_journal_paper_doi 10.1021/ic502422u
_journal_year 2014
_chemical_formula_sum 'C60 H60 Cl5 F18 N16 P3 Ru4'
_chemical_formula_weight 2021.68
_chemical_name_systematic
; 
 ? 
;
_space_group_IT_number 15
_symmetry_cell_setting monoclinic
_symmetry_space_group_name_Hall '-C 2yc'
_symmetry_space_group_name_H-M 'C 1 2/c 1'
_atom_sites_solution_hydrogens geom
_atom_sites_solution_primary direct
_atom_sites_solution_secondary difmap
_audit_creation_method SHELXL-97
_cell_angle_alpha 90.00
_cell_angle_beta 117.5870(10)
_cell_angle_gamma 90.00
_cell_formula_units_Z 4
_cell_length_a 17.5800(15)
_cell_length_b 32.562(3)
_cell_length_c 15.8750(13)
_cell_measurement_temperature 120(2)
_cell_volume 8054.3(12)
_computing_structure_refinement 'SHELXL-97 (Sheldrick, 1997)'
_computing_structure_solution 'SHELXS-97 (Sheldrick, 1990)'
_diffrn_ambient_temperature 120(2)
_diffrn_measured_fraction_theta_full 0.977
_diffrn_measured_fraction_theta_max 0.977
_diffrn_radiation_monochromator graphite
_diffrn_radiation_source 'fine-focus sealed tube'
_diffrn_radiation_type MoK\a
_diffrn_radiation_wavelength 0.71073
_diffrn_reflns_av_R_equivalents 0.0340
_diffrn_reflns_av_sigmaI/netI 0.0393
_diffrn_reflns_limit_h_max 22
_diffrn_reflns_limit_h_min -22
_diffrn_reflns_limit_k_max 30
_diffrn_reflns_limit_k_min -42
_diffrn_reflns_limit_l_max 20
_diffrn_reflns_limit_l_min -14
_diffrn_reflns_number 22420
_diffrn_reflns_theta_full 27.55
_diffrn_reflns_theta_max 27.55
_diffrn_reflns_theta_min 1.25
_exptl_absorpt_coefficient_mu 1.050
_exptl_absorpt_correction_T_max 0.9207
_exptl_absorpt_correction_T_min 0.6910
_exptl_crystal_colour red
_exptl_crystal_density_diffrn 1.667
_exptl_crystal_density_method 'not measured'
_exptl_crystal_description plate
_exptl_crystal_F_000 4000
_exptl_crystal_size_max 0.38
_exptl_crystal_size_mid 0.12
_exptl_crystal_size_min 0.08
_refine_diff_density_max 1.223
_refine_diff_density_min -0.429
_refine_diff_density_rms 0.085
_refine_ls_extinction_method none
_refine_ls_goodness_of_fit_ref 1.091
_refine_ls_hydrogen_treatment constr
_refine_ls_matrix_type full
_refine_ls_number_parameters 516
_refine_ls_number_reflns 9085
_refine_ls_number_restraints 0
_refine_ls_restrained_S_all 1.091
_refine_ls_R_factor_all 0.0432
_refine_ls_R_factor_gt 0.0307
_refine_ls_shift/su_max 0.002
_refine_ls_shift/su_mean 0.000
_refine_ls_structure_factor_coef Fsqd
_refine_ls_weighting_details 'calc w=1/[\s^2^(Fo^2^)+(0.0417P)^2^+0.0000P] where P=(Fo^2^+2Fc^2^)/3'
_refine_ls_weighting_scheme calc
_refine_ls_wR_factor_gt 0.0787
_refine_ls_wR_factor_ref 0.0831
_reflns_number_gt 7213
_reflns_number_total 9085
_reflns_threshold_expression >2sigma(I)
_cod_data_source_file ic502422u_si_002.cif
_cod_data_source_block oz16
_cod_original_sg_symbol_H-M 'C 2/c'
_cod_database_code 4341715

loop_
_symmetry_equiv_pos_as_xyz
'x, y, z'
'-x, y, -z+1/2'
'x+1/2, y+1/2, z'
'-x+1/2, y+1/2, -z+1/2'
'-x, -y, -z'
'x, -y, z-1/2'
'-x+1/2, -y+1/2, -z'
'x+1/2, -y+1/2, z-1/2'

loop_
_atom_site_label
_atom_site_type_symbol
_atom_site_fract_x
_atom_site_fract_y
_atom_site_fract_z
_atom_site_U_iso_or_equiv
_atom_site_adp_type
_atom_site_occupancy
_atom_site_symmetry_multiplicity
_atom_site_calc_flag
_atom_site_refinement_flags
_atom_site_disorder_assembly
_atom_site_disorder_group
Ru1 Ru 0.028020(13) 0.363458(6) 0.653540(14) 0.02223(6) Uani 1 1 d . . .
Ru2 Ru -0.050468(13) 0.178203(6) 0.595877(15) 0.02337(6) Uani 1 1 d . . .
Cl1 Cl -0.10201(4) 0.363410(19) 0.67289(4) 0.02578(14) Uani 1 1 d . . .
Cl2 Cl -0.17883(4) 0.20031(2) 0.60496(5) 0.03019(15) Uani 1 1 d . . .
Cl3 Cl 0.0000 0.14331(3) 0.7500 0.02718(19) Uani 1 2 d S . .
P1 P 0.2500 0.2500 0.5000 0.0358(3) Uani 1 2 d S . .
P2 P 0.24588(6) 0.44059(2) 0.43757(7) 0.0423(2) Uani 1 1 d . . .
F1 F 0.15822(11) 0.26133(6) 0.49160(13) 0.0457(4) Uani 1 1 d . . .
F2 F 0.26018(14) 0.21363(6) 0.57211(15) 0.0535(5) Uani 1 1 d . . .
F3 F 0.20553(13) 0.21895(6) 0.41243(14) 0.0532(5) Uani 1 1 d . . .
F4 F 0.34372(13) 0.45481(6) 0.48547(15) 0.0543(5) Uani 1 1 d . A .
F5 F 0.2143(4) 0.48713(16) 0.4071(6) 0.076(2) Uani 0.70 1 d P A 1
F6 F 0.2528(3) 0.4360(2) 0.3420(3) 0.0827(16) Uani 0.70 1 d P A 1
F7 F 0.2750(4) 0.39529(15) 0.4634(6) 0.100(3) Uani 0.70 1 d P A 1
F8 F 0.2393(5) 0.4471(2) 0.5304(5) 0.089(2) Uani 0.70 1 d P A 1
F9 F 0.14797(13) 0.42555(6) 0.39061(17) 0.0637(6) Uani 1 1 d . A .
F10 F 0.2167(9) 0.4734(5) 0.3660(13) 0.111(7) Uani 0.30 1 d P A 2
F11 F 0.2561(6) 0.4086(5) 0.3688(10) 0.084(4) Uani 0.30 1 d P A 2
F12 F 0.2741(8) 0.4026(5) 0.5131(11) 0.107(7) Uani 0.30 1 d P A 2
F13 F 0.2357(11) 0.4676(6) 0.5129(16) 0.137(10) Uani 0.30 1 d P A 2
N1 N 0.05364(14) 0.15802(7) 0.58069(16) 0.0269(5) Uani 1 1 d . . .
N2 N -0.09884(15) 0.12266(7) 0.53001(16) 0.0275(5) Uani 1 1 d . . .
N3 N -0.07974(14) 0.20730(6) 0.47173(15) 0.0252(5) Uani 1 1 d . . .
N4 N 0.02608(14) 0.22907(7) 0.65096(14) 0.0243(5) Uani 1 1 d . . .
N5 N 0.05289(14) 0.30101(6) 0.66238(14) 0.0235(5) Uani 1 1 d . . .
N6 N 0.13714(15) 0.36514(6) 0.63742(16) 0.0267(5) Uani 1 1 d . . .
N7 N 0.03563(15) 0.42634(7) 0.64686(15) 0.0265(5) Uani 1 1 d . . .
N8 N -0.03130(15) 0.36420(6) 0.50942(16) 0.0266(5) Uani 1 1 d . . .
C1 C 0.05448(18) 0.11241(8) 0.5890(2) 0.0305(6) Uani 1 1 d . . .
H1 H 0.0768 0.1043 0.6564 0.037 Uiso 1 1 calc R . .
H2 H 0.0919 0.1003 0.5643 0.037 Uiso 1 1 calc R . .
C2 C -0.03628(18) 0.09741(8) 0.5317(2) 0.0304(6) Uani 1 1 d . . .
C3 C -0.0564(2) 0.06033(8) 0.4832(2) 0.0378(7) Uani 1 1 d . . .
H3 H -0.0123 0.0434 0.4836 0.045 Uiso 1 1 calc R . .
C4 C -0.1409(2) 0.04834(9) 0.4345(2) 0.0439(8) Uani 1 1 d . . .
H4 H -0.1557 0.0228 0.4019 0.053 Uiso 1 1 calc R . .
C5 C -0.2043(2) 0.07388(9) 0.4336(2) 0.0384(7) Uani 1 1 d . . .
H5 H -0.2630 0.0661 0.4006 0.046 Uiso 1 1 calc R . .
C6 C -0.18056(18) 0.11111(8) 0.4817(2) 0.0314(6) Uani 1 1 d . . .
H6 H -0.2241 0.1289 0.4800 0.038 Uiso 1 1 calc R . .
C7 C 0.04328(19) 0.16967(8) 0.4839(2) 0.0301(6) Uani 1 1 d . . .
H7 H 0.0993 0.1789 0.4901 0.036 Uiso 1 1 calc R . .
H8 H 0.0252 0.1452 0.4422 0.036 Uiso 1 1 calc R . .
C8 C -0.02137(17) 0.20310(8) 0.43895(19) 0.0273(6) Uani 1 1 d . . .
C9 C -0.02309(19) 0.22764(9) 0.3667(2) 0.0339(6) Uani 1 1 d . . .
H9 H 0.0180 0.2238 0.3443 0.041 Uiso 1 1 calc R . .
C10 C -0.0852(2) 0.25781(9) 0.3275(2) 0.0371(7) Uani 1 1 d . . .
H10 H -0.0874 0.2750 0.2781 0.045 Uiso 1 1 calc R . .
C11 C -0.14348(19) 0.26235(9) 0.36175(19) 0.0327(6) Uani 1 1 d . . .
H11 H -0.1860 0.2832 0.3366 0.039 Uiso 1 1 calc R . .
C12 C -0.14046(17) 0.23664(8) 0.43283(19) 0.0287(6) Uani 1 1 d . . .
H12 H -0.1821 0.2397 0.4547 0.034 Uiso 1 1 calc R . .
C13 C 0.12936(17) 0.17806(8) 0.65908(19) 0.0266(6) Uani 1 1 d . . .
H13 H 0.1794 0.1764 0.6464 0.032 Uiso 1 1 calc R . .
H14 H 0.1442 0.1639 0.7199 0.032 Uiso 1 1 calc R . .
C14 C 0.10750(17) 0.22215(8) 0.66515(17) 0.0249(5) Uani 1 1 d . . .
C15 C 0.16342(17) 0.25397(8) 0.68020(18) 0.0250(5) Uani 1 1 d . . .
H15 H 0.2204 0.2489 0.6909 0.030 Uiso 1 1 calc R . .
C16 C 0.13513(17) 0.29349(8) 0.67939(18) 0.0247(5) Uani 1 1 d . . .
C17 C 0.00181(16) 0.26852(7) 0.64919(16) 0.0219(5) Uani 1 1 d . . .
H16 H -0.0554 0.2736 0.6378 0.026 Uiso 1 1 calc R . .
C18 C 0.19175(18) 0.33050(8) 0.6954(2) 0.0278(6) Uani 1 1 d . . .
H17 H 0.2202 0.3380 0.7636 0.033 Uiso 1 1 calc R . .
H18 H 0.2367 0.3243 0.6763 0.033 Uiso 1 1 calc R . .
C19 C 0.17856(19) 0.40593(8) 0.6746(2) 0.0338(6) Uani 1 1 d . . .
H19 H 0.2160 0.4131 0.6457 0.041 Uiso 1 1 calc R . .
H20 H 0.2148 0.4042 0.7443 0.041 Uiso 1 1 calc R . .
C20 C 0.11170(19) 0.43898(8) 0.6520(2) 0.0326(6) Uani 1 1 d . . .
C21 C 0.1285(2) 0.47940(9) 0.6431(3) 0.0466(8) Uani 1 1 d . . .
H21 H 0.1816 0.4872 0.6456 0.056 Uiso 1 1 calc R . .
C22 C 0.0662(2) 0.50902(10) 0.6302(3) 0.0541(10) Uani 1 1 d . . .
H22 H 0.0768 0.5373 0.6254 0.065 Uiso 1 1 calc R . .
C23 C -0.0110(2) 0.49640(9) 0.6247(2) 0.0453(8) Uani 1 1 d . . .
H23 H -0.0543 0.5158 0.6161 0.054 Uiso 1 1 calc R . .
C24 C -0.0239(2) 0.45525(9) 0.6319(2) 0.0329(6) Uani 1 1 d . . .
H24 H -0.0778 0.4467 0.6260 0.040 Uiso 1 1 calc R . .
C25 C 0.1150(2) 0.35903(9) 0.5344(2) 0.0325(6) Uani 1 1 d . . .
H25 H 0.1489 0.3785 0.5173 0.039 Uiso 1 1 calc R . .
H26 H 0.1312 0.3308 0.5257 0.039 Uiso 1 1 calc R . .
C26 C 0.02168(19) 0.36546(8) 0.4690(2) 0.0287(6) Uani 1 1 d . . .
C27 C -0.0099(2) 0.37082(9) 0.3723(2) 0.0367(7) Uani 1 1 d . . .
H27 H 0.0284 0.3721 0.3455 0.044 Uiso 1 1 calc R . .
C28 C -0.0972(2) 0.37427(10) 0.3147(2) 0.0427(8) Uani 1 1 d . . .
H28 H -0.1197 0.3779 0.2480 0.051 Uiso 1 1 calc R . .
C29 C -0.1517(2) 0.37235(9) 0.3561(2) 0.0393(7) Uani 1 1 d . . .
H29 H -0.2121 0.3745 0.3181 0.047 Uiso 1 1 calc R . .
C30 C -0.11668(19) 0.36729(8) 0.4528(2) 0.0329(6) Uani 1 1 d . . .
H30 H -0.1540 0.3659 0.4810 0.039 Uiso 1 1 calc R . .

loop_
_atom_site_aniso_label
_atom_site_aniso_U_11
_atom_site_aniso_U_22
_atom_site_aniso_U_33
_atom_site_aniso_U_23
_atom_site_aniso_U_13
_atom_site_aniso_U_12
Ru1 0.02164(12) 0.02614(12) 0.02171(11) -0.00048(8) 0.01241(9) -0.00097(8)
Ru2 0.02045(12) 0.02529(12) 0.02547(12) -0.00102(8) 0.01157(9) 0.00132(8)
Cl1 0.0213(3) 0.0346(3) 0.0228(3) 0.0016(2) 0.0114(3) 0.0010(3)
Cl2 0.0231(3) 0.0377(4) 0.0322(4) 0.0003(3) 0.0150(3) 0.0041(3)
Cl3 0.0267(5) 0.0281(5) 0.0274(5) 0.000 0.0131(4) 0.000
P1 0.0358(6) 0.0424(6) 0.0394(6) -0.0067(5) 0.0260(6) -0.0042(5)
P2 0.0433(5) 0.0349(4) 0.0649(6) -0.0018(4) 0.0388(5) -0.0011(4)
F1 0.0366(11) 0.0618(12) 0.0494(11) -0.0072(9) 0.0290(9) 0.0000(9)
F2 0.0661(14) 0.0524(11) 0.0621(13) 0.0107(9) 0.0466(12) 0.0075(10)
F3 0.0491(12) 0.0643(12) 0.0548(12) -0.0238(10) 0.0313(11) -0.0107(10)
F4 0.0422(12) 0.0522(11) 0.0742(14) 0.0005(10) 0.0319(11) -0.0010(9)
F5 0.049(2) 0.0332(18) 0.155(7) 0.015(3) 0.055(4) 0.0026(15)
F6 0.065(3) 0.131(4) 0.072(3) -0.016(3) 0.049(2) -0.011(3)
F7 0.094(4) 0.0303(19) 0.212(9) 0.024(3) 0.102(6) 0.0137(19)
F8 0.108(4) 0.110(5) 0.088(3) -0.011(4) 0.080(3) -0.014(4)
F9 0.0466(13) 0.0494(12) 0.1068(18) -0.0151(12) 0.0456(13) -0.0097(10)
F10 0.043(6) 0.128(15) 0.136(14) 0.103(12) 0.020(8) 0.009(9)
F11 0.026(4) 0.121(9) 0.102(10) -0.082(8) 0.027(6) -0.023(6)
F12 0.033(6) 0.134(14) 0.111(10) 0.086(10) -0.003(6) -0.008(7)
F13 0.055(7) 0.173(18) 0.20(2) -0.152(17) 0.076(12) -0.038(11)
N1 0.0250(12) 0.0296(12) 0.0281(12) 0.0009(9) 0.0138(10) 0.0018(9)
N2 0.0256(12) 0.0272(11) 0.0293(12) -0.0003(9) 0.0123(11) 0.0009(9)
N3 0.0224(12) 0.0271(11) 0.0254(12) -0.0038(9) 0.0107(10) -0.0006(9)
N4 0.0229(12) 0.0290(12) 0.0228(11) 0.0010(9) 0.0122(10) -0.0002(9)
N5 0.0220(12) 0.0317(12) 0.0191(11) 0.0028(9) 0.0116(10) 0.0025(9)
N6 0.0275(12) 0.0280(12) 0.0295(12) -0.0017(9) 0.0175(11) -0.0025(9)
N7 0.0293(13) 0.0294(12) 0.0252(12) -0.0006(9) 0.0163(11) -0.0007(9)
N8 0.0312(13) 0.0280(12) 0.0246(12) -0.0012(9) 0.0164(11) -0.0037(9)
C1 0.0285(15) 0.0278(14) 0.0372(16) 0.0004(12) 0.0170(13) 0.0034(11)
C2 0.0293(15) 0.0304(14) 0.0331(15) 0.0030(12) 0.0159(13) 0.0038(12)
C3 0.0376(18) 0.0268(15) 0.0504(19) -0.0068(13) 0.0215(16) 0.0011(13)
C4 0.048(2) 0.0294(15) 0.055(2) -0.0093(14) 0.0237(18) -0.0036(14)
C5 0.0345(17) 0.0329(16) 0.0460(18) -0.0054(13) 0.0173(15) -0.0050(13)
C6 0.0251(15) 0.0327(15) 0.0363(16) 0.0018(12) 0.0143(13) 0.0004(12)
C7 0.0289(15) 0.0346(15) 0.0292(15) -0.0005(11) 0.0155(13) 0.0041(12)
C8 0.0226(14) 0.0320(14) 0.0273(14) -0.0034(11) 0.0116(12) 0.0010(11)
C9 0.0298(16) 0.0448(17) 0.0281(15) -0.0009(13) 0.0143(13) -0.0014(13)
C10 0.0367(18) 0.0444(17) 0.0259(15) 0.0066(13) 0.0107(14) 0.0016(14)
C11 0.0290(16) 0.0342(15) 0.0274(15) 0.0015(12) 0.0067(13) 0.0037(12)
C12 0.0220(14) 0.0334(15) 0.0266(14) -0.0038(11) 0.0076(12) 0.0025(11)
C13 0.0210(14) 0.0311(14) 0.0289(14) 0.0018(11) 0.0124(12) 0.0037(11)
C14 0.0218(13) 0.0338(14) 0.0192(13) 0.0013(11) 0.0097(11) 0.0023(11)
C15 0.0191(13) 0.0334(14) 0.0235(13) 0.0025(11) 0.0108(12) 0.0020(11)
C16 0.0226(14) 0.0331(14) 0.0211(13) -0.0010(10) 0.0123(11) -0.0018(11)
C17 0.0224(13) 0.0283(13) 0.0164(12) -0.0004(10) 0.0103(11) 0.0017(10)
C18 0.0235(14) 0.0327(14) 0.0298(15) -0.0004(11) 0.0145(12) -0.0013(11)
C19 0.0310(16) 0.0297(14) 0.0461(18) -0.0028(13) 0.0225(15) -0.0048(12)
C20 0.0354(17) 0.0323(15) 0.0365(16) -0.0038(12) 0.0221(14) -0.0034(12)
C21 0.048(2) 0.0305(16) 0.075(2) -0.0048(16) 0.040(2) -0.0072(14)
C22 0.063(3) 0.0290(17) 0.087(3) -0.0008(17) 0.048(2) -0.0040(16)
C23 0.050(2) 0.0362(17) 0.059(2) 0.0036(15) 0.0323(19) 0.0079(15)
C24 0.0341(16) 0.0339(15) 0.0355(16) 0.0003(12) 0.0202(14) 0.0007(13)
C25 0.0370(17) 0.0393(16) 0.0285(15) 0.0016(12) 0.0213(14) 0.0014(13)
C26 0.0353(16) 0.0246(13) 0.0312(15) -0.0006(11) 0.0195(14) -0.0031(11)
C27 0.0450(19) 0.0401(17) 0.0328(16) -0.0007(13) 0.0247(15) -0.0050(14)
C28 0.051(2) 0.0522(19) 0.0265(16) -0.0052(13) 0.0192(16) -0.0121(16)
C29 0.0377(18) 0.0457(17) 0.0287(16) -0.0006(13) 0.0104(14) -0.0049(14)
C30 0.0298(16) 0.0381(16) 0.0304(15) -0.0025(12) 0.0137(13) -0.0033(12)

loop_
_atom_type_symbol
_atom_type_description
_atom_type_scat_dispersion_real
_atom_type_scat_dispersion_imag
_atom_type_scat_source
C C 0.0033 0.0016 'International Tables Vol C Tables 4.2.6.8 and 6.1.1.4'
H H 0.0000 0.0000 'International Tables Vol C Tables 4.2.6.8 and 6.1.1.4'
N N 0.0061 0.0033 'International Tables Vol C Tables 4.2.6.8 and 6.1.1.4'
Cl Cl 0.1484 0.1585 'International Tables Vol C Tables 4.2.6.8 and 6.1.1.4'
Ru Ru -1.2594 0.8363 'International Tables Vol C Tables 4.2.6.8 and 6.1.1.4'
P P 0.1023 0.0942 'International Tables Vol C Tables 4.2.6.8 and 6.1.1.4'
F F 0.0171 0.0103 'International Tables Vol C Tables 4.2.6.8 and 6.1.1.4'

loop_
_geom_angle_atom_site_label_1
_geom_angle_atom_site_label_2
_geom_angle_atom_site_label_3
_geom_angle
_geom_angle_site_symmetry_1
_geom_angle_site_symmetry_3
N8 Ru1 N6 83.16(9) . .
N8 Ru1 N7 86.66(8) . .
N6 Ru1 N7 83.11(8) . .
N8 Ru1 N5 94.03(8) . .
N6 Ru1 N5 81.63(8) . .
N7 Ru1 N5 164.52(9) . .
N8 Ru1 Cl1 178.77(7) . 2_556
N6 Ru1 Cl1 95.77(7) . 2_556
N7 Ru1 Cl1 92.60(6) . 2_556
N5 Ru1 Cl1 86.42(6) . 2_556
N8 Ru1 Cl1 96.87(7) . .
N6 Ru1 Cl1 178.50(6) . .
N7 Ru1 Cl1 95.40(6) . .
N5 Ru1 Cl1 99.86(6) . .
Cl1 Ru1 Cl1 84.18(2) 2_556 .
N3 Ru2 N4 81.86(8) . .
N3 Ru2 N1 82.80(8) . .
N4 Ru2 N1 82.23(8) . .
N3 Ru2 N2 93.30(8) . .
N4 Ru2 N2 162.88(8) . .
N1 Ru2 N2 80.87(9) . .
N3 Ru2 Cl2 95.42(6) . .
N4 Ru2 Cl2 100.29(6) . .
N1 Ru2 Cl2 176.71(7) . .
N2 Ru2 Cl2 96.51(6) . .
N3 Ru2 Cl3 174.35(6) . .
N4 Ru2 Cl3 94.90(6) . .
N1 Ru2 Cl3 92.20(6) . .
N2 Ru2 Cl3 88.48(6) . .
Cl2 Ru2 Cl3 89.708(18) . .
Ru1 Cl1 Ru1 95.82(2) 2_556 .
Ru2 Cl3 Ru2 125.00(4) 2_556 .
F2 P1 F2 180.00(15) 7_556 .
F2 P1 F1 89.73(9) 7_556 .
F2 P1 F1 90.27(9) . .
F2 P1 F1 90.27(9) 7_556 7_556
F2 P1 F1 89.73(9) . 7_556
F1 P1 F1 180.00(13) . 7_556
F2 P1 F3 90.10(10) 7_556 7_556
F2 P1 F3 89.90(10) . 7_556
F1 P1 F3 89.70(9) . 7_556
F1 P1 F3 90.30(9) 7_556 7_556
F2 P1 F3 89.90(10) 7_556 .
F2 P1 F3 90.10(10) . .
F1 P1 F3 90.30(9) . .
F1 P1 F3 89.70(9) 7_556 .
F3 P1 F3 180.00(11) 7_556 .
F10 P2 F8 119.0(8) . .
F10 P2 F7 148.2(9) . .
F8 P2 F7 92.3(4) . .
F10 P2 F13 93.5(10) . .
F8 P2 F13 26.5(9) . .
F7 P2 F13 118.3(9) . .
F10 P2 F11 93.2(9) . .
F8 P2 F11 146.4(7) . .
F7 P2 F11 55.0(6) . .
F13 P2 F11 172.9(10) . .
F10 P2 F6 58.8(8) . .
F8 P2 F6 177.5(3) . .
F7 P2 F6 90.0(3) . .
F13 P2 F6 151.0(9) . .
F11 P2 F6 36.1(5) . .
F10 P2 F4 94.1(6) . .
F8 P2 F4 92.6(3) . .
F7 P2 F4 89.9(3) . .
F13 P2 F4 87.3(6) . .
F11 P2 F4 94.5(3) . .
F6 P2 F4 86.5(2) . .
F10 P2 F9 87.0(6) . .
F8 P2 F9 87.0(3) . .
F7 P2 F9 89.1(3) . .
F13 P2 F9 92.8(6) . .
F11 P2 F9 85.3(3) . .
F6 P2 F9 93.9(2) . .
F4 P2 F9 178.95(13) . .
F10 P2 F5 30.0(8) . .
F8 P2 F5 89.4(3) . .
F7 P2 F5 178.1(4) . .
F13 P2 F5 63.5(9) . .
F11 P2 F5 123.2(7) . .
F6 P2 F5 88.3(3) . .
F4 P2 F5 90.9(3) . .
F9 P2 F5 90.1(3) . .
F10 P2 F12 176.9(9) . .
F8 P2 F12 62.3(7) . .
F7 P2 F12 30.1(6) . .
F13 P2 F12 88.1(10) . .
F11 P2 F12 85.1(8) . .
F6 P2 F12 120.0(7) . .
F4 P2 F12 88.6(5) . .
F9 P2 F12 90.3(5) . .
F5 P2 F12 151.6(7) . .
C13 N1 C1 113.3(2) . .
C13 N1 C7 112.4(2) . .
C1 N1 C7 109.4(2) . .
C13 N1 Ru2 105.16(15) . .
C1 N1 Ru2 106.29(15) . .
C7 N1 Ru2 110.11(16) . .
C6 N2 C2 119.1(2) . .
C6 N2 Ru2 128.36(19) . .
C2 N2 Ru2 112.26(18) . .
C12 N3 C8 118.3(2) . .
C12 N3 Ru2 124.51(17) . .
C8 N3 Ru2 115.45(18) . .
C17 N4 C14 117.3(2) . .
C17 N4 Ru2 128.27(17) . .
C14 N4 Ru2 111.61(17) . .
C17 N5 C16 117.5(2) . .
C17 N5 Ru1 131.26(17) . .
C16 N5 Ru1 111.14(17) . .
C18 N6 C19 111.8(2) . .
C18 N6 C25 109.8(2) . .
C19 N6 C25 112.2(2) . .
C18 N6 Ru1 105.94(15) . .
C19 N6 Ru1 106.65(15) . .
C25 N6 Ru1 110.18(17) . .
C24 N7 C20 117.4(2) . .
C24 N7 Ru1 129.93(19) . .
C20 N7 Ru1 112.48(17) . .
C30 N8 C26 118.6(2) . .
C30 N8 Ru1 125.74(18) . .
C26 N8 Ru1 115.3(2) . .
N1 C1 C2 107.8(2) . .
N2 C2 C3 121.2(3) . .
N2 C2 C1 115.9(2) . .
C3 C2 C1 123.0(2) . .
C4 C3 C2 119.3(3) . .
C3 C4 C5 119.4(3) . .
C4 C5 C6 118.8(3) . .
N2 C6 C5 122.2(3) . .
C8 C7 N1 112.1(2) . .
N3 C8 C9 121.9(2) . .
N3 C8 C7 115.7(2) . .
C9 C8 C7 122.3(2) . .
C10 C9 C8 119.4(3) . .
C11 C10 C9 118.5(3) . .
C10 C11 C12 120.2(3) . .
N3 C12 C11 121.6(2) . .
N1 C13 C14 108.5(2) . .
N4 C14 C15 121.2(2) . .
N4 C14 C13 115.4(2) . .
C15 C14 C13 123.4(2) . .
C14 C15 C16 118.5(2) . .
N5 C16 C15 121.0(2) . .
N5 C16 C18 116.5(2) . .
C15 C16 C18 122.5(2) . .
N5 C17 N4 124.4(2) . .
N6 C18 C16 108.3(2) . .
N6 C19 C20 110.8(2) . .
N7 C20 C21 122.4(3) . .
N7 C20 C19 115.6(2) . .
C21 C20 C19 121.9(3) . .
C20 C21 C22 119.0(3) . .
C23 C22 C21 118.9(3) . .
C24 C23 C22 118.7(3) . .
N7 C24 C23 123.6(3) . .
C26 C25 N6 112.6(2) . .
N8 C26 C27 121.3(3) . .
N8 C26 C25 116.2(2) . .
C27 C26 C25 122.5(2) . .
C28 C27 C26 119.9(3) . .
C27 C28 C29 118.7(3) . .
C30 C29 C28 118.9(3) . .
N8 C30 C29 122.5(3) . .

loop_
_geom_bond_atom_site_label_1
_geom_bond_atom_site_label_2
_geom_bond_distance
_geom_bond_site_symmetry_2
Ru1 N8 2.028(2) .
Ru1 N6 2.050(2) .
Ru1 N7 2.058(2) .
Ru1 N5 2.071(2) .
Ru1 Cl1 2.4422(7) 2_556
Ru1 Cl1 2.4434(6) .
Ru2 N3 2.027(2) .
Ru2 N4 2.056(2) .
Ru2 N1 2.061(2) .
Ru2 N2 2.065(2) .
Ru2 Cl2 2.4358(7) .
Ru2 Cl3 2.4604(5) .
Cl1 Ru1 2.4422(7) 2_556
Cl3 Ru2 2.4604(5) 2_556
P1 F2 1.5985(18) 7_556
P1 F2 1.5985(18) .
P1 F1 1.5994(16) .
P1 F1 1.5994(16) 7_556
P1 F3 1.5997(18) 7_556
P1 F3 1.5997(18) .
P2 F10 1.468(13) .
P2 F8 1.545(6) .
P2 F7 1.553(5) .
P2 F13 1.561(14) .
P2 F11 1.579(9) .
P2 F6 1.585(4) .
P2 F4 1.594(2) .
P2 F9 1.603(2) .
P2 F5 1.609(6) .
P2 F12 1.630(12) .
N1 C13 1.487(3) .
N1 C1 1.491(3) .
N1 C7 1.509(3) .
N2 C6 1.332(3) .
N2 C2 1.363(3) .
N3 C12 1.350(3) .
N3 C8 1.355(3) .
N4 C17 1.350(3) .
N4 C14 1.361(3) .
N5 C17 1.340(3) .
N5 C16 1.364(3) .
N6 C18 1.491(3) .
N6 C19 1.498(3) .
N6 C25 1.509(3) .
N7 C24 1.344(3) .
N7 C20 1.365(3) .
N8 C30 1.349(4) .
N8 C26 1.354(3) .
C1 C2 1.506(4) .
C2 C3 1.387(4) .
C3 C4 1.376(4) .
C4 C5 1.385(4) .
C5 C6 1.390(4) .
C7 C8 1.495(4) .
C8 C9 1.387(4) .
C9 C10 1.384(4) .
C10 C11 1.372(4) .
C11 C12 1.386(4) .
C13 C14 1.501(3) .
C14 C15 1.371(3) .
C15 C16 1.378(4) .
C16 C18 1.508(4) .
C19 C20 1.509(4) .
C20 C21 1.370(4) .
C21 C22 1.402(4) .
C22 C23 1.381(5) .
C23 C24 1.373(4) .
C25 C26 1.495(4) .
C26 C27 1.380(4) .
C27 C28 1.380(5) .
C28 C29 1.392(4) .
C29 C30 1.375(4) .

loop_
_geom_torsion_atom_site_label_1
_geom_torsion_atom_site_label_2
_geom_torsion_atom_site_label_3
_geom_torsion_atom_site_label_4
_geom_torsion
_geom_torsion_site_symmetry_1
_geom_torsion_site_symmetry_4
N8 Ru1 Cl1 Ru1 -179.28(6) . 2_556
N6 Ru1 Cl1 Ru1 -88(3) . 2_556
N7 Ru1 Cl1 Ru1 -92.00(6) . 2_556
N5 Ru1 Cl1 Ru1 85.40(6) . 2_556
Cl1 Ru1 Cl1 Ru1 0.07(3) 2_556 2_556
N3 Ru2 Cl3 Ru2 84.7(6) . 2_556
N4 Ru2 Cl3 Ru2 29.92(6) . 2_556
N1 Ru2 Cl3 Ru2 112.31(6) . 2_556
N2 Ru2 Cl3 Ru2 -166.89(6) . 2_556
Cl2 Ru2 Cl3 Ru2 -70.377(17) . 2_556
N3 Ru2 N1 C13 112.55(16) . .
N4 Ru2 N1 C13 29.83(15) . .
N2 Ru2 N1 C13 -152.92(16) . .
Cl2 Ru2 N1 C13 169.9(10) . .
Cl3 Ru2 N1 C13 -64.82(15) . .
N3 Ru2 N1 C1 -127.10(17) . .
N4 Ru2 N1 C1 150.18(17) . .
N2 Ru2 N1 C1 -32.57(16) . .
Cl2 Ru2 N1 C1 -69.7(11) . .
Cl3 Ru2 N1 C1 55.54(16) . .
N3 Ru2 N1 C7 -8.75(17) . .
N4 Ru2 N1 C7 -91.46(17) . .
N2 Ru2 N1 C7 85.78(17) . .
Cl2 Ru2 N1 C7 48.6(12) . .
Cl3 Ru2 N1 C7 173.89(16) . .
N3 Ru2 N2 C6 -76.4(2) . .
N4 Ru2 N2 C6 -149.2(3) . .
N1 Ru2 N2 C6 -158.5(2) . .
Cl2 Ru2 N2 C6 19.5(2) . .
Cl3 Ru2 N2 C6 109.0(2) . .
N3 Ru2 N2 C2 97.40(18) . .
N4 Ru2 N2 C2 24.5(4) . .
N1 Ru2 N2 C2 15.24(18) . .
Cl2 Ru2 N2 C2 -166.76(17) . .
Cl3 Ru2 N2 C2 -77.23(17) . .
N4 Ru2 N3 C12 -84.9(2) . .
N1 Ru2 N3 C12 -168.1(2) . .
N2 Ru2 N3 C12 111.6(2) . .
Cl2 Ru2 N3 C12 14.7(2) . .
Cl3 Ru2 N3 C12 -140.2(5) . .
N4 Ru2 N3 C8 79.86(19) . .
N1 Ru2 N3 C8 -3.27(18) . .
N2 Ru2 N3 C8 -83.63(19) . .
Cl2 Ru2 N3 C8 179.51(18) . .
Cl3 Ru2 N3 C8 24.5(7) . .
N3 Ru2 N4 C17 66.3(2) . .
N1 Ru2 N4 C17 150.0(2) . .
N2 Ru2 N4 C17 140.8(3) . .
Cl2 Ru2 N4 C17 -27.8(2) . .
Cl3 Ru2 N4 C17 -118.40(19) . .
N3 Ru2 N4 C14 -94.02(17) . .
N1 Ru2 N4 C14 -10.23(16) . .
N2 Ru2 N4 C14 -19.5(4) . .
Cl2 Ru2 N4 C14 171.91(15) . .
Cl3 Ru2 N4 C14 81.32(16) . .
N8 Ru1 N5 C17 -76.9(2) . .
N6 Ru1 N5 C17 -159.3(2) . .
N7 Ru1 N5 C17 -168.9(3) . .
Cl1 Ru1 N5 C17 104.3(2) 2_556 .
Cl1 Ru1 N5 C17 20.8(2) . .
N8 Ru1 N5 C16 98.91(17) . .
N6 Ru1 N5 C16 16.44(16) . .
N7 Ru1 N5 C16 6.9(4) . .
Cl1 Ru1 N5 C16 -79.93(16) 2_556 .
Cl1 Ru1 N5 C16 -163.39(15) . .
N8 Ru1 N6 C18 -127.88(17) . .
N7 Ru1 N6 C18 144.67(17) . .
N5 Ru1 N6 C18 -32.77(16) . .
Cl1 Ru1 N6 C18 52.74(16) 2_556 .
Cl1 Ru1 N6 C18 141(2) . .
N8 Ru1 N6 C19 112.92(18) . .
N7 Ru1 N6 C19 25.47(18) . .
N5 Ru1 N6 C19 -151.97(18) . .
Cl1 Ru1 N6 C19 -66.46(17) 2_556 .
Cl1 Ru1 N6 C19 22(3) . .
N8 Ru1 N6 C25 -9.15(16) . .
N7 Ru1 N6 C25 -96.59(17) . .
N5 Ru1 N6 C25 85.97(17) . .
Cl1 Ru1 N6 C25 171.47(15) 2_556 .
Cl1 Ru1 N6 C25 -100(3) . .
N8 Ru1 N7 C24 80.9(2) . .
N6 Ru1 N7 C24 164.4(2) . .
N5 Ru1 N7 C24 173.9(3) . .
Cl1 Ru1 N7 C24 -100.1(2) 2_556 .
Cl1 Ru1 N7 C24 -15.7(2) . .
N8 Ru1 N7 C20 -94.00(19) . .
N6 Ru1 N7 C20 -10.49(19) . .
N5 Ru1 N7 C20 -1.0(4) . .
Cl1 Ru1 N7 C20 85.01(18) 2_556 .
Cl1 Ru1 N7 C20 169.41(18) . .
N6 Ru1 N8 C30 -173.8(2) . .
N7 Ru1 N8 C30 -90.3(2) . .
N5 Ru1 N8 C30 105.2(2) . .
Cl1 Ru1 N8 C30 -144(3) 2_556 .
Cl1 Ru1 N8 C30 4.7(2) . .
N6 Ru1 N8 C26 -0.14(18) . .
N7 Ru1 N8 C26 83.31(18) . .
N5 Ru1 N8 C26 -81.20(18) . .
Cl1 Ru1 N8 C26 30(3) 2_556 .
Cl1 Ru1 N8 C26 178.35(17) . .
C13 N1 C1 C2 158.6(2) . .
C7 N1 C1 C2 -75.3(3) . .
Ru2 N1 C1 C2 43.6(2) . .
C6 N2 C2 C3 0.8(4) . .
Ru2 N2 C2 C3 -173.6(2) . .
C6 N2 C2 C1 -179.2(2) . .
Ru2 N2 C2 C1 6.4(3) . .
N1 C1 C2 N2 -33.9(3) . .
N1 C1 C2 C3 146.0(3) . .
N2 C2 C3 C4 -1.7(4) . .
C1 C2 C3 C4 178.3(3) . .
C2 C3 C4 C5 1.1(5) . .
C3 C4 C5 C6 0.3(5) . .
C2 N2 C6 C5 0.7(4) . .
Ru2 N2 C6 C5 174.1(2) . .
C4 C5 C6 N2 -1.2(4) . .
C13 N1 C7 C8 -98.4(3) . .
C1 N1 C7 C8 134.9(2) . .
Ru2 N1 C7 C8 18.5(3) . .
C12 N3 C8 C9 -0.7(4) . .
Ru2 N3 C8 C9 -166.4(2) . .
C12 N3 C8 C7 -179.1(2) . .
Ru2 N3 C8 C7 15.1(3) . .
N1 C7 C8 N3 -22.4(3) . .
N1 C7 C8 C9 159.2(3) . .
N3 C8 C9 C10 1.1(4) . .
C7 C8 C9 C10 179.4(3) . .
C8 C9 C10 C11 -0.1(4) . .
C9 C10 C11 C12 -1.1(4) . .
C8 N3 C12 C11 -0.6(4) . .
Ru2 N3 C12 C11 163.8(2) . .
C10 C11 C12 N3 1.5(4) . .
C1 N1 C13 C14 -159.2(2) . .
C7 N1 C13 C14 76.2(2) . .
Ru2 N1 C13 C14 -43.6(2) . .
C17 N4 C14 C15 2.1(3) . .
Ru2 N4 C14 C15 164.76(19) . .
C17 N4 C14 C13 -175.5(2) . .
Ru2 N4 C14 C13 -12.8(3) . .
N1 C13 C14 N4 38.9(3) . .
N1 C13 C14 C15 -138.7(2) . .
N4 C14 C15 C16 -0.9(4) . .
C13 C14 C15 C16 176.5(2) . .
C17 N5 C16 C15 1.8(3) . .
Ru1 N5 C16 C15 -174.63(19) . .
C17 N5 C16 C18 -179.1(2) . .
Ru1 N5 C16 C18 4.5(3) . .
C14 C15 C16 N5 -1.1(4) . .
C14 C15 C16 C18 179.8(2) . .
C16 N5 C17 N4 -0.5(3) . .
Ru1 N5 C17 N4 175.07(17) . .
C14 N4 C17 N5 -1.4(3) . .
Ru2 N4 C17 N5 -160.76(18) . .
C19 N6 C18 C16 158.6(2) . .
C25 N6 C18 C16 -76.1(2) . .
Ru1 N6 C18 C16 42.8(2) . .
N5 C16 C18 N6 -32.3(3) . .
C15 C16 C18 N6 146.8(2) . .
C18 N6 C19 C20 -151.4(2) . .
C25 N6 C19 C20 84.7(3) . .
Ru1 N6 C19 C20 -36.0(3) . .
C24 N7 C20 C21 0.3(4) . .
Ru1 N7 C20 C21 175.9(3) . .
C24 N7 C20 C19 176.5(2) . .
Ru1 N7 C20 C19 -7.9(3) . .
N6 C19 C20 N7 30.1(3) . .
N6 C19 C20 C21 -153.7(3) . .
N7 C20 C21 C22 1.4(5) . .
C19 C20 C21 C22 -174.5(3) . .
C20 C21 C22 C23 -1.5(6) . .
C21 C22 C23 C24 -0.1(5) . .
C20 N7 C24 C23 -2.1(4) . .
Ru1 N7 C24 C23 -176.7(2) . .
C22 C23 C24 N7 2.0(5) . .
C18 N6 C25 C26 132.8(2) . .
C19 N6 C25 C26 -102.2(3) . .
Ru1 N6 C25 C26 16.5(3) . .
C30 N8 C26 C27 1.6(4) . .
Ru1 N8 C26 C27 -172.5(2) . .
C30 N8 C26 C25 -176.0(2) . .
Ru1 N8 C26 C25 9.9(3) . .
N6 C25 C26 N8 -17.7(3) . .
N6 C25 C26 C27 164.8(2) . .
N8 C26 C27 C28 -1.2(4) . .
C25 C26 C27 C28 176.3(3) . .
C26 C27 C28 C29 0.2(5) . .
C27 C28 C29 C30 0.3(5) . .
C26 N8 C30 C29 -1.1(4) . .
Ru1 N8 C30 C29 172.3(2) . .
C28 C29 C30 N8 0.2(4) . .

loop_
_platon_squeeze_void_nr
_platon_squeeze_void_average_x
_platon_squeeze_void_average_y
_platon_squeeze_void_average_z
_platon_squeeze_void_volume
_platon_squeeze_void_count_electrons
_platon_squeeze_void_content
1 0.500 0.527 0.250 344 66 ' '
2 1.000 1.027 0.250 344 66 ' '
3 1.000 -0.027 0.750 344 66 ' '
4 0.500 0.473 0.750 344 66 ' '
